data_4061321
loop_
_publ_author_name
'Setsune, Jun-ichiro'
'Yamauchi, Takashi'
'Tanikawa, Sachiko'
'Hirose, Yuka'
'Watanabe, Jun-ya'

_publ_section_title
;
 Insertion of CO and Alkenes into the (methyl)Pd Complexes of the
 Bidentate Porphyrin Ligand
;
_journal_coden_ASTM ORGND7
_journal_issue 25
_journal_name_full Organometallics
_journal_page_first 6058
_journal_page_last 6065
_journal_paper_doi 10.1021/om049783d
_journal_volume 23
_journal_year 2004
_chemical_formula_sum 'C64 H49.5 Cl N4 O6 Pd'
_chemical_formula_weight 1112.43
_chemical_name_common (por)PdMeCOClO4
_space_group_IT_number 2
_symmetry_cell_setting triclinic
_symmetry_space_group_name_Hall '-P 1'
_symmetry_space_group_name_H-M 'P -1'
_cell_angle_alpha 107.800(2)
_cell_angle_beta 98.264(2)
_cell_angle_gamma 90.747(2)
_cell_formula_units_Z 2
_cell_length_a 12.1606(13)
_cell_length_b 13.6413(15)
_cell_length_c 16.8606(18)
_cell_measurement_temperature 135(2)
_cell_volume 2630.6(5)
_diffrn_ambient_temperature 135(2)
_exptl_crystal_density_diffrn 1.404
_cod_depositor_comments
;
The following automatic conversions were performed:
'_symmetry_cell_setting' value 'Triclinic' changed to 'triclinic'
according to '/home/saulius/struct/CIF-dictionaries/cif_core.dic'
dictionary named 'cif_core.dic' version 2.4.1 from 2010-06-29.

Automatic conversion script
Id: cif_fix_enum 1527 2010-12-29 10:47:43Z saulius 
;
_cod_original_sg_symbol_H-M 'P -1-'
_cod_original_formula_sum 'C64 H49.50 Cl N4 O6 Pd'
_cod_database_code 4061321

loop_
_symmetry_equiv_pos_as_xyz
'x, y, z'
'-x, -y, -z'

loop_
_atom_site_label
_atom_site_type_symbol
_atom_site_fract_x
_atom_site_fract_y
_atom_site_fract_z
_atom_site_U_iso_or_equiv
_atom_site_adp_type
_atom_site_occupancy
_atom_site_symmetry_multiplicity
_atom_site_calc_flag
_atom_site_refinement_flags
_atom_site_disorder_assembly
_atom_site_disorder_group
C1 C 0.3455(4) 0.8385(4) 0.6888(3) 0.0230(11) Uani 1 1 d . . .
C2 C 0.2326(4) 0.8477(4) 0.6992(3) 0.0317(13) Uani 1 1 d . . .
H2 H 0.1745 0.8000 0.6689 0.038 Uiso 1 1 calc R . .
C3 C 0.2222(4) 0.9371(4) 0.7602(3) 0.0312(13) Uani 1 1 d . . .
H3 H 0.1565 0.9600 0.7799 0.037 Uiso 1 1 calc R . .
C4 C 0.3283(4) 0.9891(4) 0.7886(3) 0.0245(11) Uani 1 1 d . . .
C5 C 0.3495(4) 1.0918(4) 0.8395(3) 0.0239(11) Uani 1 1 d . . .
C6 C 0.4441(4) 1.1512(4) 0.8407(3) 0.0234(11) Uani 1 1 d . . .
C7 C 0.4556(4) 1.2595(4) 0.8667(3) 0.0286(12) Uani 1 1 d . . .
H7 H 0.4052 1.3042 0.8929 0.034 Uiso 1 1 calc R . .
C8 C 0.5535(4) 1.2876(4) 0.8467(3) 0.0267(12) Uani 1 1 d . . .
H8 H 0.5803 1.3550 0.8562 0.032 Uiso 1 1 calc R . .
C9 C 0.6081(4) 1.1973(4) 0.8090(3) 0.0216(11) Uani 1 1 d . . .
C10 C 0.7080(4) 1.1983(4) 0.7784(3) 0.0244(11) Uani 1 1 d . . .
C11 C 0.7521(4) 1.1165(4) 0.7195(3) 0.0247(11) Uani 1 1 d . . .
C12 C 0.8653(5) 1.1135(4) 0.7057(4) 0.0342(13) Uani 1 1 d . . .
H12 H 0.9214 1.1649 0.7323 0.041 Uiso 1 1 calc R . .
C13 C 0.8764(4) 1.0232(4) 0.6472(4) 0.0328(13) Uani 1 1 d . . .
H13 H 0.9406 1.0015 0.6245 0.039 Uiso 1 1 calc R . .
C14 C 0.7705(4) 0.9669(4) 0.6264(3) 0.0256(11) Uani 1 1 d . . .
C15 C 0.7477(4) 0.8635(4) 0.5754(3) 0.0233(11) Uani 1 1 d . . .
C16 C 0.6533(4) 0.8040(4) 0.5752(3) 0.0232(11) Uani 1 1 d . . .
C17 C 0.6418(4) 0.6931(4) 0.5455(3) 0.0273(12) Uani 1 1 d . . .
H17 H 0.6930 0.6494 0.5195 0.033 Uiso 1 1 calc R . .
C18 C 0.5451(4) 0.6640(4) 0.5618(3) 0.0256(11) Uani 1 1 d . . .
H18 H 0.5164 0.5966 0.5498 0.031 Uiso 1 1 calc R . .
C19 C 0.4924(4) 0.7579(4) 0.6021(3) 0.0225(11) Uani 1 1 d . . .
C20 C 0.3873(4) 0.7582(4) 0.6278(3) 0.0227(11) Uani 1 1 d . . .
C21 C 0.2575(4) 1.1455(4) 0.8810(3) 0.0230(11) Uani 1 1 d . . .
C22 C 0.2391(4) 1.1391(4) 0.9586(3) 0.0302(12) Uani 1 1 d . . .
H22 H 0.2841 1.1000 0.9850 0.036 Uiso 1 1 calc R . .
C23 C 0.1539(5) 1.1908(5) 0.9970(4) 0.0357(14) Uani 1 1 d . . .
H23 H 0.1424 1.1863 1.0491 0.043 Uiso 1 1 calc R . .
C24 C 0.0872(4) 1.2478(4) 0.9592(4) 0.0332(13) Uani 1 1 d . . .
H24 H 0.0304 1.2823 0.9856 0.040 Uiso 1 1 calc R . .
C25 C 0.1033(4) 1.2548(4) 0.8814(4) 0.0326(13) Uani 1 1 d . . .
H25 H 0.0574 1.2937 0.8554 0.039 Uiso 1 1 calc R . .
C26 C 0.1878(5) 1.2037(5) 0.8428(4) 0.0380(14) Uani 1 1 d . . .
H26 H 0.1984 1.2081 0.7904 0.046 Uiso 1 1 calc R . .
C27 C 0.7759(4) 1.2978(4) 0.8106(3) 0.0264(12) Uani 1 1 d . . .
C28 C 0.8069(4) 1.3458(4) 0.8968(3) 0.0303(12) Uani 1 1 d . . .
H28 H 0.7873 1.3141 0.9348 0.036 Uiso 1 1 calc R . .
C29 C 0.8663(5) 1.4400(4) 0.9264(4) 0.0370(14) Uani 1 1 d . . .
H29 H 0.8849 1.4718 0.9843 0.044 Uiso 1 1 calc R . .
C30 C 0.8985(5) 1.4877(4) 0.8715(4) 0.0382(14) Uani 1 1 d . . .
H30 H 0.9386 1.5512 0.8918 0.046 Uiso 1 1 calc R . .
C31 C 0.8706(5) 1.4400(4) 0.7863(4) 0.0362(14) Uani 1 1 d . . .
H31 H 0.8924 1.4716 0.7489 0.043 Uiso 1 1 calc R . .
C32 C 0.8106(4) 1.3462(4) 0.7552(3) 0.0292(12) Uani 1 1 d . . .
H32 H 0.7932 1.3148 0.6973 0.035 Uiso 1 1 calc R . .
C33 C 0.8330(4) 0.8130(4) 0.5235(3) 0.0278(12) Uani 1 1 d . . .
C34 C 0.9306(5) 0.7811(5) 0.5555(4) 0.0452(17) Uani 1 1 d . . .
H34 H 0.9463 0.7910 0.6131 0.054 Uiso 1 1 calc R . .
C35 C 1.0061(5) 0.7351(5) 0.5049(4) 0.0458(17) Uani 1 1 d . . .
H35 H 1.0716 0.7138 0.5287 0.055 Uiso 1 1 calc R . .
C36 C 0.9870(6) 0.7202(6) 0.4221(4) 0.0543(19) Uani 1 1 d . . .
H36 H 1.0415 0.6944 0.3891 0.065 Uiso 1 1 calc R . .
C37 C 0.8867(9) 0.7433(10) 0.3862(5) 0.128(5) Uani 1 1 d . . .
H37 H 0.8693 0.7260 0.3278 0.153 Uiso 1 1 calc R . .
C38 C 0.8114(7) 0.7924(9) 0.4368(5) 0.105(4) Uani 1 1 d . . .
H38 H 0.7452 0.8119 0.4124 0.126 Uiso 1 1 calc R . .
C39 C 0.3091(4) 0.6671(4) 0.5807(3) 0.0260(12) Uani 1 1 d . . .
C40 C 0.2971(4) 0.6323(4) 0.4918(3) 0.0278(12) Uani 1 1 d . . .
H40 H 0.3386 0.6653 0.4642 0.033 Uiso 1 1 calc R . .
C41 C 0.2238(4) 0.5490(4) 0.4453(4) 0.0328(13) Uani 1 1 d . . .
H41 H 0.2177 0.5251 0.3869 0.039 Uiso 1 1 calc R . .
C42 C 0.1595(5) 0.5015(4) 0.4865(4) 0.0377(15) Uani 1 1 d . . .
H42 H 0.1086 0.4471 0.4554 0.045 Uiso 1 1 calc R . .
C43 C 0.1709(4) 0.5349(4) 0.5731(4) 0.0357(14) Uani 1 1 d . . .
H43 H 0.1287 0.5023 0.6006 0.043 Uiso 1 1 calc R . .
C44 C 0.2456(4) 0.6174(4) 0.6196(4) 0.0308(12) Uani 1 1 d . . .
H44 H 0.2528 0.6393 0.6781 0.037 Uiso 1 1 calc R . .
C45 C 0.5179(4) 0.9303(4) 0.7883(3) 0.0207(10) Uani 1 1 d . . .
C46 C 0.5814(4) 1.0180(4) 0.8174(3) 0.0216(11) Uani 1 1 d . . .
C47 C 0.5487(4) 0.8349(4) 0.8108(3) 0.0250(11) Uani 1 1 d . . .
C48 C 0.6393(5) 0.7807(4) 0.7884(3) 0.0320(13) Uani 1 1 d . . .
H48 H 0.6841 0.8011 0.7552 0.038 Uiso 1 1 calc R . .
C49 C 0.6647(6) 0.6965(5) 0.8145(4) 0.0503(18) Uani 1 1 d . . .
H49 H 0.7259 0.6597 0.7984 0.060 Uiso 1 1 calc R . .
C51 C 0.5072(5) 0.7186(4) 0.8863(3) 0.0571(19) Uani 1 1 d . . .
H51 H 0.4623 0.6976 0.9190 0.068 Uiso 1 1 calc R . .
C50 C 0.5990(5) 0.6660(4) 0.8650(3) 0.057(2) Uani 1 1 d R . .
H50 H 0.6174 0.6102 0.8840 0.069 Uiso 1 1 d R . .
C52 C 0.4807(5) 0.8026(5) 0.8596(4) 0.0351(13) Uani 1 1 d . . .
H52 H 0.4178 0.8378 0.8739 0.042 Uiso 1 1 calc R . .
C53 C 0.6863(4) 1.0374(4) 0.8787(3) 0.0202(10) Uani 1 1 d . . .
C54 C 0.6827(5) 1.1034(4) 0.9606(3) 0.0290(12) Uani 1 1 d . . .
H54 H 0.6155 1.1293 0.9751 0.035 Uiso 1 1 calc R . .
C55 C 0.7775(5) 1.1297(4) 1.0190(3) 0.0347(13) Uani 1 1 d . . .
H55 H 0.7737 1.1722 1.0733 0.042 Uiso 1 1 calc R . .
C56 C 0.8776(5) 1.0945(4) 0.9986(4) 0.0367(14) Uani 1 1 d . . .
H56 H 0.9418 1.1142 1.0384 0.044 Uiso 1 1 calc R . .
C57 C 0.8831(5) 1.0293(5) 0.9183(4) 0.0376(14) Uani 1 1 d . . .
H57 H 0.9511 1.0047 0.9045 0.045 Uiso 1 1 calc R . .
C58 C 0.7878(4) 1.0004(4) 0.8583(3) 0.0278(12) Uani 1 1 d . . .
H58 H 0.7919 0.9564 0.8046 0.033 Uiso 1 1 calc R . .
C59 C 0.3714(6) 0.9636(5) 0.5609(4) 0.0402(15) Uani 1 1 d . . .
C60 C 0.5029(5) 1.1368(6) 0.6134(4) 0.0400(15) Uani 1 1 d . . .
C61 C 0.2717(13) 0.5002(14) 0.7993(9) 0.180(8) Uani 1 1 d . . .
H61A H 0.2201 0.4421 0.7673 0.216 Uiso 1 1 calc R . .
H61B H 0.2507 0.5581 0.7796 0.216 Uiso 1 1 calc R . .
C62 C 0.2591(14) 0.5250(11) 0.8827(8) 0.186(8) Uani 1 1 d . . .
H62A H 0.3269 0.5143 0.9151 0.280 Uiso 1 1 calc R . .
H62B H 0.1995 0.4820 0.8884 0.280 Uiso 1 1 calc R . .
H62C H 0.2421 0.5961 0.9030 0.280 Uiso 1 1 calc R . .
C63 C 0.3996(16) 0.4452(17) 0.7089(8) 0.317(19) Uani 1 1 d . . .
H63A H 0.3645 0.4898 0.6789 0.380 Uiso 1 1 calc R . .
H63B H 0.3631 0.3770 0.6821 0.380 Uiso 1 1 calc R . .
C64 C 0.5171(13) 0.4380(8) 0.6926(7) 0.139(6) Uani 1 1 d . . .
H64A H 0.5667 0.4683 0.7445 0.209 Uiso 1 1 calc R . .
H64B H 0.5280 0.4743 0.6534 0.209 Uiso 1 1 calc R . .
H64C H 0.5322 0.3669 0.6692 0.209 Uiso 1 1 calc R . .
Cl1 Cl 0.98729(17) 0.71555(12) 0.76940(11) 0.0596(5) Uani 1 1 d . . .
N1 N 0.4052(3) 0.9272(3) 0.7463(2) 0.0194(9) Uani 1 1 d . . .
N2 N 0.5383(3) 1.1127(3) 0.8062(2) 0.0201(9) Uani 1 1 d . . .
N3 N 0.6956(3) 1.0259(3) 0.6696(3) 0.0236(9) Uani 1 1 d . . .
N4 N 0.5609(3) 0.8405(3) 0.6096(2) 0.0209(9) Uani 1 1 d . . .
O2 O 0.9726(5) 0.7028(4) 0.8452(3) 0.0693(15) Uani 1 1 d . . .
O3 O 0.9866(5) 0.8195(4) 0.7710(3) 0.0689(15) Uani 1 1 d . . .
O4 O 1.0855(13) 0.6835(8) 0.7490(11) 0.293(10) Uani 1 1 d . . .
O5 O 0.9106(13) 0.6551(8) 0.7086(4) 0.262(9) Uani 1 1 d . . .
O6 O 0.3757(8) 0.4757(6) 0.7817(5) 0.114(3) Uani 1 1 d . . .
O1A O 0.2866(6) 0.9601(6) 0.5397(5) 0.051(3) Uani 0.587(12) 1 d P . .
O1B O 0.4800(11) 1.2003(10) 0.6046(8) 0.064(5) Uani 0.413(12) 1 d P . .
Pd1 Pd 0.52668(3) 0.99359(3) 0.61644(3) 0.02305(13) Uani 1 1 d . . .
H59A H 0.3386 1.0264 0.5575 0.028 Uiso 0.413(12) 1 d PR . .
H59B H 0.3679 0.9164 0.5049 0.028 Uiso 0.413(12) 1 d PR . .
H59C H 0.3294 0.9332 0.5927 0.028 Uiso 0.413(12) 1 d PR . .
H60A H 0.4578 1.1700 0.6549 0.028 Uiso 0.587(12) 1 d PR . .
H60B H 0.5742 1.1749 0.6261 0.028 Uiso 0.587(12) 1 d PR . .
H60C H 0.4673 1.1348 0.5586 0.028 Uiso 0.587(12) 1 d PR . .

loop_
_atom_site_aniso_label
_atom_site_aniso_U_11
_atom_site_aniso_U_22
_atom_site_aniso_U_33
_atom_site_aniso_U_23
_atom_site_aniso_U_13
_atom_site_aniso_U_12
C1 0.021(3) 0.025(3) 0.020(3) 0.001(2) 0.005(2) 0.002(2)
C2 0.019(3) 0.033(3) 0.034(3) -0.003(2) 0.005(2) -0.005(2)
C3 0.018(3) 0.035(3) 0.034(3) -0.004(2) 0.012(2) -0.001(2)
C4 0.021(3) 0.029(3) 0.021(3) 0.005(2) 0.004(2) -0.001(2)
C5 0.022(3) 0.027(3) 0.020(3) 0.003(2) 0.005(2) 0.003(2)
C6 0.021(3) 0.027(3) 0.022(3) 0.004(2) 0.007(2) 0.003(2)
C7 0.022(3) 0.026(3) 0.033(3) 0.001(2) 0.007(2) 0.002(2)
C8 0.023(3) 0.022(3) 0.033(3) 0.005(2) 0.007(2) -0.001(2)
C9 0.022(3) 0.023(3) 0.022(3) 0.011(2) 0.001(2) -0.003(2)
C10 0.022(3) 0.029(3) 0.023(3) 0.010(2) 0.002(2) -0.001(2)
C11 0.021(3) 0.028(3) 0.026(3) 0.008(2) 0.007(2) -0.001(2)
C12 0.027(3) 0.031(3) 0.041(3) 0.006(3) 0.008(2) -0.005(2)
C13 0.023(3) 0.035(3) 0.041(3) 0.007(3) 0.016(2) 0.007(2)
C14 0.021(3) 0.032(3) 0.027(3) 0.012(2) 0.006(2) 0.000(2)
C15 0.018(3) 0.033(3) 0.020(3) 0.010(2) 0.005(2) 0.006(2)
C16 0.019(3) 0.032(3) 0.018(3) 0.006(2) 0.0041(19) 0.007(2)
C17 0.023(3) 0.030(3) 0.027(3) 0.003(2) 0.008(2) 0.009(2)
C18 0.024(3) 0.023(3) 0.029(3) 0.005(2) 0.007(2) 0.005(2)
C19 0.019(2) 0.027(3) 0.020(3) 0.005(2) 0.0023(19) 0.002(2)
C20 0.024(3) 0.023(3) 0.019(3) 0.003(2) 0.003(2) 0.001(2)
C21 0.016(2) 0.023(3) 0.025(3) 0.000(2) 0.004(2) 0.000(2)
C22 0.022(3) 0.037(3) 0.030(3) 0.007(2) 0.006(2) 0.006(2)
C23 0.032(3) 0.045(3) 0.027(3) 0.004(3) 0.012(2) 0.006(3)
C24 0.024(3) 0.032(3) 0.035(3) -0.005(3) 0.010(2) 0.006(2)
C25 0.018(3) 0.036(3) 0.043(3) 0.010(3) 0.004(2) 0.009(2)
C26 0.030(3) 0.052(4) 0.032(3) 0.011(3) 0.007(2) 0.008(3)
C27 0.020(3) 0.024(3) 0.034(3) 0.007(2) 0.004(2) 0.001(2)
C28 0.024(3) 0.038(3) 0.033(3) 0.014(3) 0.010(2) 0.003(2)
C29 0.033(3) 0.038(3) 0.035(3) 0.003(3) 0.006(2) -0.007(3)
C30 0.035(3) 0.029(3) 0.046(4) 0.005(3) 0.005(3) -0.009(3)
C31 0.033(3) 0.036(3) 0.045(4) 0.021(3) 0.008(3) -0.001(3)
C32 0.027(3) 0.031(3) 0.031(3) 0.011(2) 0.004(2) -0.003(2)
C33 0.020(3) 0.038(3) 0.029(3) 0.012(2) 0.013(2) 0.010(2)
C34 0.039(3) 0.066(4) 0.025(3) 0.005(3) 0.005(3) 0.023(3)
C35 0.029(3) 0.055(4) 0.047(4) 0.007(3) 0.003(3) 0.022(3)
C36 0.045(4) 0.078(5) 0.052(4) 0.026(4) 0.031(3) 0.032(4)
C37 0.121(8) 0.253(14) 0.051(5) 0.081(7) 0.060(5) 0.143(10)
C38 0.082(6) 0.210(11) 0.041(4) 0.055(6) 0.027(4) 0.112(7)
C39 0.020(3) 0.025(3) 0.029(3) 0.002(2) 0.004(2) 0.004(2)
C40 0.022(3) 0.033(3) 0.026(3) 0.002(2) 0.008(2) 0.010(2)
C41 0.027(3) 0.031(3) 0.030(3) -0.003(2) -0.001(2) 0.007(2)
C42 0.022(3) 0.025(3) 0.053(4) -0.004(3) -0.003(3) 0.002(2)
C43 0.025(3) 0.032(3) 0.051(4) 0.012(3) 0.012(3) 0.003(2)
C44 0.031(3) 0.026(3) 0.031(3) 0.001(2) 0.009(2) -0.002(2)
C45 0.020(2) 0.024(3) 0.015(2) 0.002(2) 0.0031(19) 0.001(2)
C46 0.019(2) 0.023(3) 0.020(3) 0.003(2) 0.0049(19) 0.003(2)
C47 0.026(3) 0.024(3) 0.021(3) 0.003(2) -0.003(2) -0.004(2)
C48 0.031(3) 0.033(3) 0.027(3) 0.008(2) -0.003(2) 0.001(2)
C49 0.053(4) 0.030(3) 0.060(5) 0.012(3) -0.012(3) 0.007(3)
C51 0.070(5) 0.055(5) 0.055(5) 0.033(4) 0.007(4) -0.017(4)
C50 0.080(6) 0.032(4) 0.066(5) 0.031(3) -0.003(4) -0.002(4)
C52 0.037(3) 0.039(3) 0.032(3) 0.015(3) 0.006(2) -0.007(3)
C53 0.020(2) 0.022(3) 0.021(3) 0.009(2) 0.0039(19) -0.002(2)
C54 0.030(3) 0.033(3) 0.023(3) 0.008(2) 0.002(2) 0.000(2)
C55 0.039(3) 0.037(3) 0.023(3) 0.006(2) -0.002(2) 0.000(3)
C56 0.030(3) 0.040(3) 0.036(3) 0.014(3) -0.008(2) -0.007(3)
C57 0.026(3) 0.047(4) 0.042(4) 0.019(3) 0.003(3) 0.007(3)
C58 0.023(3) 0.031(3) 0.028(3) 0.006(2) 0.004(2) 0.003(2)
C59 0.041(4) 0.057(4) 0.038(4) 0.030(3) 0.021(3) 0.020(3)
C60 0.036(4) 0.055(4) 0.029(3) 0.011(3) 0.007(3) 0.019(3)
C61 0.174(15) 0.252(19) 0.131(12) 0.067(12) 0.049(11) 0.148(15)
C62 0.256(19) 0.170(13) 0.124(11) -0.009(9) 0.132(12) -0.102(13)
C63 0.33(2) 0.51(4) 0.046(7) -0.003(12) -0.009(11) 0.36(3)
C64 0.281(19) 0.062(6) 0.073(7) 0.007(5) 0.052(10) -0.016(9)
Cl1 0.0959(14) 0.0344(9) 0.0449(10) -0.0077(7) 0.0461(10) -0.0183(9)
N1 0.015(2) 0.024(2) 0.017(2) 0.0013(17) 0.0076(16) 0.0022(17)
N2 0.018(2) 0.020(2) 0.022(2) 0.0057(17) 0.0052(17) 0.0007(17)
N3 0.020(2) 0.030(2) 0.022(2) 0.0088(19) 0.0072(17) 0.0029(18)
N4 0.017(2) 0.024(2) 0.021(2) 0.0053(18) 0.0048(16) 0.0035(18)
O2 0.101(4) 0.063(3) 0.044(3) 0.008(2) 0.032(3) -0.018(3)
O3 0.082(4) 0.051(3) 0.068(4) 0.014(3) 0.003(3) -0.013(3)
O4 0.376(18) 0.166(9) 0.51(2) 0.195(12) 0.413(19) 0.182(11)
O5 0.50(2) 0.204(10) 0.037(4) 0.016(5) -0.034(7) -0.268(13)
O6 0.173(8) 0.097(5) 0.079(5) 0.028(4) 0.046(5) -0.006(5)
O1A 0.018(4) 0.074(6) 0.069(6) 0.040(5) -0.012(3) 0.000(4)
O1B 0.073(9) 0.043(8) 0.074(9) 0.022(7) -0.007(7) 0.019(7)
Pd1 0.0189(2) 0.0291(2) 0.0213(2) 0.00664(16) 0.00591(14) 0.00605(15)

loop_
_geom_bond_atom_site_label_1
_geom_bond_atom_site_label_2
_geom_bond_distance
_geom_bond_site_symmetry_2
_geom_bond_publ_flag
C1 C20 1.411(6) . ?
C1 N1 1.411(6) . ?
C1 C2 1.411(7) . ?
C2 C3 1.354(7) . ?
C3 C4 1.411(7) . ?
C4 N1 1.393(6) . ?
C4 C5 1.399(7) . ?
C5 C6 1.392(7) . ?
C5 C21 1.486(6) . ?
C6 N2 1.395(6) . ?
C6 C7 1.406(7) . ?
C7 C8 1.363(7) . ?
C8 C9 1.423(7) . ?
C9 C10 1.387(7) . ?
C9 N2 1.409(6) . ?
C10 C11 1.418(7) . ?
C10 C27 1.486(7) . ?
C11 N3 1.373(6) . ?
C11 C12 1.428(7) . ?
C12 C13 1.345(7) . ?
C13 C14 1.432(7) . ?
C14 N3 1.364(6) . ?
C14 C15 1.408(7) . ?
C15 C16 1.397(7) . ?
C15 C33 1.493(6) . ?
C16 N4 1.369(6) . ?
C16 C17 1.439(7) . ?
C17 C18 1.327(7) . ?
C18 C19 1.459(7) . ?
C19 N4 1.356(6) . ?
C19 C20 1.406(7) . ?
C20 C39 1.493(7) . ?
C21 C22 1.387(7) . ?
C21 C26 1.392(8) . ?
C22 C23 1.387(7) . ?
C23 C24 1.356(8) . ?
C24 C25 1.384(8) . ?
C25 C26 1.379(7) . ?
C27 C28 1.393(7) . ?
C27 C32 1.403(8) . ?
C28 C29 1.379(8) . ?
C29 C30 1.380(9) . ?
C30 C31 1.372(8) . ?
C31 C32 1.379(8) . ?
C33 C34 1.364(7) . ?
C33 C38 1.385(9) . ?
C34 C35 1.370(8) . ?
C35 C36 1.333(9) . ?
C36 C37 1.367(10) . ?
C37 C38 1.381(10) . ?
C39 C44 1.375(8) . ?
C39 C40 1.411(7) . ?
C40 C41 1.389(8) . ?
C41 C42 1.389(9) . ?
C42 C43 1.376(8) . ?
C43 C44 1.391(8) . ?
C45 C46 1.334(7) . ?
C45 N1 1.443(6) . ?
C45 C47 1.500(7) . ?
C46 N2 1.455(6) . ?
C46 C53 1.487(6) . ?
C47 C48 1.369(7) . ?
C47 C52 1.400(8) . ?
C48 C49 1.375(8) . ?
C49 C50 1.392(9) . ?
C51 C50 1.3672 . ?
C51 C52 1.380(7) . ?
C53 C58 1.388(7) . ?
C53 C54 1.405(7) . ?
C54 C55 1.370(7) . ?
C55 C56 1.366(8) . ?
C56 C57 1.386(8) . ?
C57 C58 1.389(7) . ?
C59 O1A 1.037(8) . ?
C59 Pd1 1.961(7) . ?
C60 O1B 0.961(11) . ?
C60 Pd1 1.994(8) . ?
C61 O6 1.363(14) . ?
C61 C62 1.374(16) . ?
C63 O6 1.248(14) . ?
C63 C64 1.49(2) . ?
Cl1 O4 1.333(9) . ?
Cl1 O5 1.338(8) . ?
Cl1 O2 1.377(5) . ?
Cl1 O3 1.410(5) . ?
N3 Pd1 2.103(4) . ?
N4 Pd1 2.106(4) . ?
